data_1536942
loop_
_publ_author_name
'Fir, B.A.'
'Mercier, H.P.A.'
'Schrobilgen, G.J.D.'
'Sanders, J.C.P.'
'Dixon, D.A.'

_publ_section_title
;
 Structural and theoretical studies of Xe (O Ch F5)2 and (Xe O Ch F5) (As
 F6) (Ch = Se, Te)
;
_journal_name_full 'Journal of Fluorine Chemistry'
_journal_page_first 89
_journal_page_last 107
_journal_volume 110
_journal_year 2001
_chemical_formula_sum 'F10 O2 Se2 Xe'
_chemical_name_systematic 'Xe (O Se F5)2'
_space_group_IT_number 148
_symmetry_space_group_name_Hall '-R 3'
_symmetry_space_group_name_H-M 'R -3 :H'
_cell_angle_alpha 90
_cell_angle_beta 90
_cell_angle_gamma 120
_cell_formula_units_Z 3
_cell_length_a 8.3859
_cell_length_b 8.3859
_cell_length_c 12.0355
_cell_volume 732.983
_citation_journal_id_ASTM JFLCAR
_cod_data_source_file Fir_JFLCAR_2001_178.cif
_cod_data_source_block F10O2Se2Xe1
_cod_original_cell_volume 732.9833
_cod_original_formula_sum 'F10 O2 Se2 Xe1'
_cod_database_code 1536942

loop_
_symmetry_equiv_pos_as_xyz
x,y,z
-y,x-y,z
-x+y,-x,z
-x,-y,-z
y,-x+y,-z
x-y,x,-z
x+2/3,y+1/3,z+1/3
-y+2/3,x-y+1/3,z+1/3
-x+y+2/3,-x+1/3,z+1/3
-x+2/3,-y+1/3,-z+1/3
y+2/3,-x+y+1/3,-z+1/3
x-y+2/3,x+1/3,-z+1/3
x+1/3,y+2/3,z+2/3
-y+1/3,x-y+2/3,z+2/3
-x+y+1/3,-x+2/3,z+2/3
-x+1/3,-y+2/3,-z+2/3
y+1/3,-x+y+2/3,-z+2/3
x-y+1/3,x+2/3,-z+2/3

loop_
_atom_site_label
_atom_site_type_symbol
_atom_site_fract_x
_atom_site_fract_y
_atom_site_fract_z
_atom_site_occupancy
_atom_site_U_iso_or_equiv
Xe1 Xe+2 0 0 0.5 1 0.0
F5 F-1 -0.1972 -0.1341 0.1646 0.333 0.0
O1 O-2 -0.0543 -0.1124 0.3402 0.333 0.0
F1 F-1 0.0815 0.1505 0.1199 0.333 0.0
F3 F-1 0.0689 -0.1353 0.1687 0.333 0.0
F2 F-1 -0.0577 0.162 0.2859 0.333 0.0
Se1 Se+6 0 0 0.2276 1 0.0
F4 F-1 0.2228 0.1613 0.2851 0.333 0.0
